data_4000380
_journal_name_full 'Chemistry of Materials'
_journal_paper_doi 10.1021/cm035191u
_journal_year 2004
_chemical_formula_sum 'C7 H6 N3 S4'
_chemical_formula_weight 260.39
_space_group_IT_number 14
_symmetry_cell_setting monoclinic
_symmetry_space_group_name_Hall '-P 2ybc'
_symmetry_space_group_name_H-M 'P 1 21/c 1'
_atom_sites_solution_hydrogens geom
_atom_sites_solution_primary direct
_atom_sites_solution_secondary difmap
_cell_angle_alpha 90.00
_cell_angle_beta 95.901(7)
_cell_angle_gamma 90.00
_cell_formula_units_Z 4
_cell_length_a 3.9919(7)
_cell_length_b 17.836(3)
_cell_length_c 13.888(2)
_cell_measurement_reflns_used 802
_cell_measurement_temperature 295(2)
_cell_measurement_theta_max 53.39
_cell_measurement_theta_min 5.91
_cell_volume 983.5(3)
_diffrn_ambient_temperature 295(2)
_diffrn_detector_area_resol_mean ?
_diffrn_measurement_device_type 'CCD area detector'
_diffrn_measurement_method 'phi and omega scans'
_diffrn_radiation_monochromator 'cross-coupled parallel focussing mirrors'
_diffrn_radiation_source 'fine-focus rotating anode'
_diffrn_radiation_type CuK\a
_diffrn_radiation_wavelength 1.54178
_diffrn_reflns_av_R_equivalents 0.0000
_diffrn_reflns_av_sigmaI/netI 0.1049
_diffrn_reflns_limit_h_max 4
_diffrn_reflns_limit_h_min -4
_diffrn_reflns_limit_k_max 20
_diffrn_reflns_limit_k_min 0
_diffrn_reflns_limit_l_max 15
_diffrn_reflns_limit_l_min 0
_diffrn_reflns_number 2665
_diffrn_reflns_theta_max 59.99
_diffrn_reflns_theta_min 4.05
_diffrn_standards_decay_% ?
_diffrn_standards_interval_count ?
_diffrn_standards_interval_time ?
_diffrn_standards_number ?
_exptl_absorpt_coefficient_mu 8.554
_exptl_absorpt_correction_T_max ?
_exptl_absorpt_correction_T_min ?
_exptl_absorpt_correction_type multi-scan
_exptl_absorpt_process_details ?
_exptl_crystal_colour black
_exptl_crystal_density_diffrn 1.758
_exptl_crystal_density_meas ?
_exptl_crystal_density_method 'not measured'
_exptl_crystal_description needle
_exptl_crystal_F_000 532
_exptl_crystal_size_max 1.200
_exptl_crystal_size_mid 0.020
_exptl_crystal_size_min 0.005
_refine_ls_extinction_coef ?
_refine_ls_extinction_method none
_refine_ls_goodness_of_fit_ref 0.915
_refine_ls_hydrogen_treatment constr
_refine_ls_matrix_type full
_refine_ls_number_parameters 128
_refine_ls_number_reflns 2674
_refine_ls_number_restraints 0
_refine_ls_restrained_S_all 0.915
_refine_ls_R_factor_all 0.1181
_refine_ls_R_factor_gt 0.0685
_refine_ls_shift/su_max 0.004
_refine_ls_shift/su_mean 0.001
_refine_ls_structure_factor_coef Fsqd
_refine_ls_weighting_details 'calc w=1/[\s^2^(Fo^2^)+(0.0930P)^2^+0.0000P] where P=(Fo^2^+2Fc^2^)/3'
_refine_ls_weighting_scheme calc
_refine_ls_wR_factor_gt 0.1549
_refine_ls_wR_factor_ref 0.1692
_reflns_number_gt 1502
_reflns_number_total 2674
_reflns_threshold_expression >2sigma(I)
_cod_depositor_comments
;
The following automatic conversions were performed:
'_symmetry_cell_setting' value 'Monoclinic' changed to 'monoclinic'
according to '/home/saulius/struct/CIF-dictionaries/cif_core.dic'
dictionary named 'cif_core.dic' version 2.4.1 from 2010-06-29.

Automatic conversion script
Id: cif_fix_enum 1527 2010-12-29 10:47:43Z saulius 
;
_cod_original_sg_symbol_H-M P2(1)/c
_cod_database_code 4000380

loop_
_symmetry_equiv_pos_as_xyz
'x, y, z'
'-x, y+1/2, -z+1/2'
'-x, -y, -z'
'x, -y-1/2, z-1/2'

loop_
_atom_site_label
_atom_site_type_symbol
_atom_site_fract_x
_atom_site_fract_y
_atom_site_fract_z
_atom_site_U_iso_or_equiv
_atom_site_adp_type
_atom_site_occupancy
_atom_site_symmetry_multiplicity
_atom_site_calc_flag
_atom_site_refinement_flags
_atom_site_disorder_assembly
_atom_site_disorder_group
S1 S 1.1395(4) 1.05862(9) 0.22828(13) 0.0606(6) Uani 1 1 d . . .
S2 S 1.0441(5) 1.00200(8) 0.35507(12) 0.0600(6) Uani 1 1 d . . .
S3 S 0.2552(5) 0.69629(9) 0.16172(12) 0.0607(6) Uani 1 1 d . . .
S4 S 0.3897(4) 0.72900(8) 0.30459(11) 0.0534(5) Uani 1 1 d . . .
N1 N 0.6784(12) 0.8840(3) 0.1270(4) 0.0448(13) Uani 1 1 d . . .
N2 N 0.9633(12) 0.9974(3) 0.1487(3) 0.0505(14) Uani 1 1 d . . .
N3 N 0.3943(13) 0.7713(3) 0.1053(3) 0.0540(15) Uani 1 1 d . . .
C1 C 0.6658(16) 0.8919(3) 0.0214(4) 0.062(2) Uani 1 1 d . . .
H1A H 0.7829 0.8508 -0.0046 0.093 Uiso 1 1 calc R . .
H1B H 0.7711 0.9382 0.0061 0.093 Uiso 1 1 calc R . .
H1C H 0.4354 0.8920 -0.0063 0.093 Uiso 1 1 calc R . .
C2 C 0.8324(14) 0.9389(3) 0.1873(4) 0.0397(15) Uani 1 1 d . . .
C3 C 0.8466(14) 0.9282(3) 0.2891(4) 0.0391(15) Uani 1 1 d . . .
C4 C 0.7186(15) 0.8646(3) 0.3313(5) 0.0441(16) Uani 1 1 d . . .
C5 C 0.5678(14) 0.8127(3) 0.2673(4) 0.0372(15) Uani 1 1 d . . .
C6 C 0.5368(15) 0.8206(3) 0.1655(5) 0.0390(15) Uani 1 1 d . . .
C7 C 0.7424(16) 0.8550(3) 0.4383(4) 0.0597(19) Uani 1 1 d . . .
H7A H 0.6421 0.8081 0.4534 0.090 Uiso 1 1 calc R . .
H7B H 0.6256 0.8953 0.4663 0.090 Uiso 1 1 calc R . .
H7C H 0.9748 0.8554 0.4643 0.090 Uiso 1 1 calc R . .

loop_
_atom_site_aniso_label
_atom_site_aniso_U_11
_atom_site_aniso_U_22
_atom_site_aniso_U_33
_atom_site_aniso_U_23
_atom_site_aniso_U_13
_atom_site_aniso_U_12
S1 0.0702(14) 0.0385(10) 0.0745(13) -0.0034(9) 0.0140(10) -0.0085(9)
S2 0.0805(14) 0.0372(10) 0.0611(12) -0.0082(9) 0.0014(10) -0.0079(9)
S3 0.0781(15) 0.0408(11) 0.0617(12) -0.0011(9) -0.0009(9) -0.0106(9)
S4 0.0667(13) 0.0334(10) 0.0600(12) 0.0058(8) 0.0063(9) -0.0025(8)
N1 0.056(4) 0.033(3) 0.046(4) -0.003(3) 0.008(3) -0.008(3)
N2 0.059(4) 0.033(3) 0.061(4) 0.003(3) 0.016(3) -0.008(3)
N3 0.068(4) 0.042(3) 0.051(3) -0.009(3) 0.002(3) -0.006(3)
C1 0.096(6) 0.052(4) 0.038(4) 0.002(3) 0.004(4) -0.015(4)
C2 0.044(4) 0.029(3) 0.048(4) 0.004(3) 0.012(3) 0.001(3)
C3 0.053(4) 0.027(3) 0.038(4) 0.000(3) 0.008(3) 0.011(3)
C4 0.057(5) 0.033(4) 0.044(4) 0.003(3) 0.009(3) 0.010(3)
C5 0.034(4) 0.030(4) 0.047(4) 0.005(3) 0.004(3) 0.000(3)
C6 0.037(4) 0.028(4) 0.053(4) -0.002(3) 0.006(3) 0.003(3)
C7 0.080(6) 0.048(4) 0.051(5) 0.000(3) 0.002(4) -0.008(4)
